data_7041537
loop_
_publ_author_name
'Liu, Yi'
'Ye, Kaiqi'
'Wang, Yue'
'Zhang, Qichun'
'Bu, Xianhui'
'Feng, Pingyun'

_publ_section_title
;
 Multitopic ligand directed assembly of low-dimensional metal-chalcogenide
 organic frameworks.
;
_journal_issue 5
_journal_name_full 'Dalton transactions (Cambridge, England : 2003)'
_journal_page_first 1481
_journal_page_last 1486
_journal_paper_doi 10.1039/c6dt04453k
_journal_volume 46
_journal_year 2017
_chemical_formula_sum 'C42 H35 N3 O0 S4 Zn2'
_chemical_formula_weight 840.71
_chemical_name_systematic
; 
 ? 
;
_space_group_IT_number 14
_symmetry_cell_setting monoclinic
_symmetry_space_group_name_Hall '-P 2yn'
_symmetry_space_group_name_H-M 'P 1 21/n 1'
_atom_sites_solution_primary direct
_atom_sites_solution_secondary difmap
_audit_creation_method SHELXL-97
_audit_update_record
;
2016-12-19 deposited with the CCDC.
2016-12-22 downloaded from the CCDC.
;
_cell_angle_alpha 90.00
_cell_angle_beta 97.4730(10)
_cell_angle_gamma 90.00
_cell_formula_units_Z 4
_cell_length_a 10.0652(2)
_cell_length_b 16.2745(3)
_cell_length_c 23.4523(4)
_cell_measurement_reflns_used 8598
_cell_measurement_temperature 273(2)
_cell_measurement_theta_max 34.90
_cell_measurement_theta_min 2.39
_cell_volume 3809.00(12)
_computing_cell_refinement 'Siemens SMART & SAINT'
_computing_data_collection 'Siemens SMART'
_computing_data_reduction 'Siemens XPERP'
_computing_molecular_graphics 'Bruker SHELXTL'
_computing_publication_material 'Bruker SHELXTL'
_computing_structure_refinement 'SHELXL-97 (Sheldrick, 1997)'
_computing_structure_solution 'SHELXS-97 (Sheldrick, 1990)'
_diffrn_ambient_temperature 273(2)
_diffrn_measured_fraction_theta_full 0.981
_diffrn_measured_fraction_theta_max 0.981
_diffrn_measurement_device_type 'APEX II CCD detector'
_diffrn_measurement_method 'phi and omega scans'
_diffrn_radiation_monochromator graphite
_diffrn_radiation_source 'fine-focus sealed tube'
_diffrn_radiation_type MoK\a
_diffrn_radiation_wavelength 0.71073
_diffrn_reflns_av_R_equivalents 0.0259
_diffrn_reflns_av_sigmaI/netI 0.0227
_diffrn_reflns_limit_h_max 14
_diffrn_reflns_limit_h_min -15
_diffrn_reflns_limit_k_max 25
_diffrn_reflns_limit_k_min -26
_diffrn_reflns_limit_l_max 38
_diffrn_reflns_limit_l_min -35
_diffrn_reflns_number 143543
_diffrn_reflns_theta_full 34.20
_diffrn_reflns_theta_max 34.20
_diffrn_reflns_theta_min 2.03
_diffrn_standards_decay_% none
_diffrn_standards_interval_count none
_diffrn_standards_interval_time none
_diffrn_standards_number none
_exptl_absorpt_coefficient_mu 1.513
_exptl_absorpt_correction_T_max 0.783
_exptl_absorpt_correction_T_min 0.704
_exptl_absorpt_correction_type multi-scan
_exptl_absorpt_process_details 'SADABS(Sheldrick, 1996)'
_exptl_crystal_colour yellow
_exptl_crystal_density_diffrn 1.466
_exptl_crystal_density_method 'not measured'
_exptl_crystal_description block
_exptl_crystal_F_000 1728
_exptl_crystal_size_max 0.38
_exptl_crystal_size_mid 0.29
_exptl_crystal_size_min 0.27
_refine_diff_density_max 0.465
_refine_diff_density_min -0.385
_refine_diff_density_rms 0.074
_refine_ls_extinction_method none
_refine_ls_goodness_of_fit_ref 1.016
_refine_ls_hydrogen_treatment constr
_refine_ls_matrix_type full
_refine_ls_number_parameters 460
_refine_ls_number_reflns 15473
_refine_ls_number_restraints 1
_refine_ls_restrained_S_all 1.016
_refine_ls_R_factor_all 0.0636
_refine_ls_R_factor_gt 0.0334
_refine_ls_shift/su_max 0.002
_refine_ls_shift/su_mean 0.000
_refine_ls_structure_factor_coef Fsqd
_refine_ls_weighting_details 'calc w=1/[\s^2^(Fo^2^)+(0.0522P)^2^+0.9833P] where P=(Fo^2^+2Fc^2^)/3'
_refine_ls_weighting_scheme calc
_refine_ls_wR_factor_gt 0.0861
_refine_ls_wR_factor_ref 0.1027
_reflns_number_gt 10710
_reflns_number_total 15473
_reflns_threshold_expression >2sigma(I)
_cod_data_source_file c6dt04453k2.cif
_cod_data_source_block a
_cod_depositor_comments
;
The following automatic conversions were performed:

'_symmetry_cell_setting' value 'Monoclinic' changed to 'monoclinic'
according to
/usr/data/users/saulius/crontab/automatic-downloads/rss-feeds/RSC/lib/dictionaries/cif_core.dic
dictionary named 'cif_core.dic' version 2.4.2 from 2011-04-26.

Automatic conversion script
Id: cif_fix_values 4268 2015-11-12 08:31:59Z antanas 

 Adding full bibliography for 7041536--7041539.cif.

The following automatic conversions were performed:

'_refine_ls_hydrogen_treatment' value 'constra' was replaced with the
value 'constr' as specified in the replacement file
'src/cod-tools/trunk/data/replacement-values/replacement_values.lst'.

Automatic conversion script
Id: cif_fix_values 5376 2017-05-30 11:51:03Z andrius 
;
_cod_original_sg_symbol_H-M P2(1)/n
_cod_database_code 7041537

loop_
_symmetry_equiv_pos_as_xyz
'x, y, z'
'-x+1/2, y+1/2, -z+1/2'
'-x, -y, -z'
'x-1/2, -y-1/2, z-1/2'

loop_
_atom_site_label
_atom_site_type_symbol
_atom_site_fract_x
_atom_site_fract_y
_atom_site_fract_z
_atom_site_U_iso_or_equiv
_atom_site_adp_type
_atom_site_occupancy
_atom_site_symmetry_multiplicity
_atom_site_calc_flag
_atom_site_refinement_flags
Zn1 Zn 0.672348(17) 0.118797(10) 0.089207(8) 0.03692(5) Uani 1 1 d .
Zn2 Zn 0.816184(16) 0.151429(10) 0.261744(7) 0.03457(5) Uani 1 1 d .
S4 S 0.96636(4) 0.23170(3) 0.319118(19) 0.04543(9) Uani 1 1 d .
S3 S 0.85445(4) 0.12579(2) 0.163841(16) 0.03734(8) Uani 1 1 d .
S2 S 0.75683(5) 0.02094(2) 0.28503(2) 0.04768(10) Uani 1 1 d .
S1 S 0.71413(5) 0.05928(3) 0.005746(19) 0.04848(10) Uani 1 1 d .
C42 C 0.42085(14) 0.32086(9) 0.27568(6) 0.0353(3) Uani 1 1 d .
C41 C 0.96912(14) 0.19537(9) 0.13690(6) 0.0364(3) Uani 1 1 d .
C40 C 0.52664(16) 0.39679(9) 0.03928(7) 0.0393(3) Uani 1 1 d .
C39 C 0.54440(16) 0.35699(9) 0.27082(7) 0.0407(3) Uani 1 1 d .
H39A H 0.5538 0.4138 0.2726 0.049 Uiso 1 1 calc R
C38 C 0.19204(15) 0.48561(9) 0.32984(7) 0.0380(3) Uani 1 1 d .
C37 C 0.30644(16) 0.44320(10) 0.30986(7) 0.0421(3) Uani 1 1 d .
H37A H 0.3867 0.4719 0.3115 0.051 Uiso 1 1 calc R
C36 C 0.65276(15) 0.30793(9) 0.26333(7) 0.0395(3) Uani 1 1 d .
H36A H 0.7345 0.3331 0.2603 0.047 Uiso 1 1 calc R
C35 C 0.30347(15) 0.36674(10) 0.28967(7) 0.0393(3) Uani 1 1 d .
H35A H 0.2209 0.3403 0.2840 0.047 Uiso 1 1 calc R
C34 C 0.41209(15) 0.23574(9) 0.26934(7) 0.0392(3) Uani 1 1 d .
H34A H 0.3303 0.2093 0.2697 0.047 Uiso 1 1 calc R
C33 C 0.52558(15) 0.19078(9) 0.26254(7) 0.0388(3) Uani 1 1 d .
H33A H 0.5185 0.1339 0.2594 0.047 Uiso 1 1 calc R
C32 C 0.71475(16) 0.02355(11) 0.35604(8) 0.0452(4) Uani 1 1 d .
C31 C -0.03862(15) 0.49655(10) 0.34408(8) 0.0435(3) Uani 1 1 d .
H31A H -0.1249 0.4750 0.3381 0.052 Uiso 1 1 calc R
C30 C 0.77138(17) -0.03631(10) 0.03658(7) 0.0414(3) Uani 1 1 d .
C29 C 0.06211(16) 0.45491(10) 0.32183(8) 0.0471(4) Uani 1 1 d .
H29A H 0.0432 0.4064 0.3015 0.056 Uiso 1 1 calc R
C28 C 0.5878(2) 0.26055(11) 0.01498(8) 0.0580(5) Uani 1 1 d .
H28A H 0.6045 0.2231 -0.0132 0.070 Uiso 1 1 calc R
C27 C 0.5502(2) 0.33905(11) -0.00154(8) 0.0593(5) Uani 1 1 d .
H27A H 0.5405 0.3534 -0.0402 0.071 Uiso 1 1 calc R
C26 C 0.10662(17) 0.59643(11) 0.38178(9) 0.0508(4) Uani 1 1 d .
H26A H 0.1229 0.6447 0.4027 0.061 Uiso 1 1 calc R
C25 C 0.21210(17) 0.55871(11) 0.36026(9) 0.0512(4) Uani 1 1 d .
H25A H 0.2970 0.5823 0.3661 0.061 Uiso 1 1 calc R
C24 C 1.11051(16) 0.17153(12) 0.33920(7) 0.0452(4) Uani 1 1 d .
C23 C 0.6814(2) -0.09823(12) 0.04529(9) 0.0530(4) Uani 1 1 d .
H23A H 0.5902 -0.0901 0.0343 0.064 Uiso 1 1 calc R
C22 C 0.5352(2) 0.36981(10) 0.09572(8) 0.0476(4) Uani 1 1 d .
H22A H 0.5157 0.4055 0.1245 0.057 Uiso 1 1 calc R
C21 C 1.1307(2) 0.09462(14) 0.31634(10) 0.0634(5) Uani 1 1 d .
H21A H 1.0659 0.0725 0.2887 0.076 Uiso 1 1 calc R
C20 C 0.5727(2) 0.29009(10) 0.10896(7) 0.0494(4) Uani 1 1 d .
H20A H 0.5784 0.2733 0.1471 0.059 Uiso 1 1 calc R
C19 C 0.73175(19) 0.09255(13) 0.39138(8) 0.0513(4) Uani 1 1 d .
H19A H 0.7651 0.1408 0.3775 0.062 Uiso 1 1 calc R
C18 C 1.2107(2) 0.20318(17) 0.37995(8) 0.0635(6) Uani 1 1 d .
H18A H 1.2014 0.2553 0.3951 0.076 Uiso 1 1 calc R
C17 C 1.0900(2) 0.23955(16) 0.06048(9) 0.0680(6) Uani 1 1 d .
H17A H 1.1062 0.2348 0.0225 0.082 Uiso 1 1 calc R
C16 C 0.9947(2) 0.18913(13) 0.08079(8) 0.0546(5) Uani 1 1 d .
H16A H 0.9480 0.1510 0.0563 0.065 Uiso 1 1 calc R
C15 C 0.90724(19) -0.05163(12) 0.05228(8) 0.0531(4) Uani 1 1 d .
H15A H 0.9694 -0.0111 0.0468 0.064 Uiso 1 1 calc R
C14 C 0.8606(3) -0.18614(13) 0.08542(9) 0.0635(5) Uani 1 1 d .
H14A H 0.8900 -0.2359 0.1020 0.076 Uiso 1 1 calc R
C13 C 0.9515(2) -0.12647(14) 0.07605(10) 0.0637(5) Uani 1 1 d .
H13A H 1.0427 -0.1361 0.0856 0.076 Uiso 1 1 calc R
C12 C 1.1593(2) 0.29520(16) 0.09524(9) 0.0680(6) Uani 1 1 d .
H12A H 1.2225 0.3288 0.0813 0.082 Uiso 1 1 calc R
C11 C 1.0412(3) 0.25191(16) 0.17207(8) 0.0716(7) Uani 1 1 d .
H11A H 1.0266 0.2568 0.2103 0.086 Uiso 1 1 calc R
C10 C 0.6995(2) 0.09017(18) 0.44711(9) 0.0669(6) Uani 1 1 d .
H10A H 0.7105 0.1371 0.4698 0.080 Uiso 1 1 calc R
C9 C 0.6631(2) -0.04724(14) 0.37837(11) 0.0653(6) Uani 1 1 d .
H9A H 0.6481 -0.0939 0.3556 0.078 Uiso 1 1 calc R
C8 C 1.3252(2) 0.1565(2) 0.39796(10) 0.0846(9) Uani 1 1 d .
H8A H 1.3899 0.1773 0.4262 0.102 Uiso 1 1 calc R
C7 C 0.7263(2) -0.17223(13) 0.07031(9) 0.0622(5) Uani 1 1 d .
H7A H 0.6648 -0.2127 0.0769 0.075 Uiso 1 1 calc R
C6 C 0.6337(2) -0.04811(18) 0.43523(12) 0.0800(7) Uani 1 1 d U
H6A H 0.6012 -0.0960 0.4501 0.096 Uiso 1 1 calc R
C5 C 1.1356(3) 0.30159(19) 0.15078(10) 0.0881(10) Uani 1 1 d .
H5A H 1.1832 0.3398 0.1749 0.106 Uiso 1 1 calc R
C4 C 0.6522(2) 0.0203(2) 0.46906(11) 0.0797(7) Uani 1 1 d U
H4A H 0.6326 0.0191 0.5067 0.096 Uiso 1 1 calc R
C3 C 1.3435(3) 0.0811(2) 0.37489(13) 0.0922(10) Uani 1 1 d .
H3A H 1.4209 0.0512 0.3866 0.111 Uiso 1 1 calc R
C2 C 1.2465(2) 0.05006(18) 0.33416(14) 0.0863(8) Uani 1 1 d .
H2A H 1.2583 -0.0014 0.3183 0.104 Uiso 1 1 calc R
C1 C 0.49473(17) 0.48263(9) 0.02528(7) 0.0432(3) Uani 1 1 d .
H1A H 0.4650 0.5152 0.0537 0.052 Uiso 1 1 calc R
N3 N 0.64549(12) 0.22575(8) 0.26028(5) 0.0354(2) Uani 1 1 d .
N2 N -0.01845(13) 0.56649(8) 0.37384(6) 0.0380(3) Uani 1 1 d .
N1 N 0.60148(14) 0.23556(8) 0.06967(6) 0.0413(3) Uani 1 1 d .

loop_
_atom_site_aniso_label
_atom_site_aniso_U_11
_atom_site_aniso_U_22
_atom_site_aniso_U_33
_atom_site_aniso_U_23
_atom_site_aniso_U_13
_atom_site_aniso_U_12
Zn1 0.03471(9) 0.03108(8) 0.04583(10) 0.00736(6) 0.00848(7) -0.00317(6)
Zn2 0.03035(8) 0.03318(9) 0.04177(9) 0.00210(6) 0.01072(6) 0.00543(6)
S4 0.0418(2) 0.0434(2) 0.0523(2) -0.00995(17) 0.01059(17) 0.00077(16)
S3 0.03561(17) 0.04096(18) 0.03686(17) 0.00132(13) 0.01006(13) -0.00460(14)
S2 0.0582(3) 0.03083(17) 0.0569(2) 0.00030(16) 0.01828(19) 0.00374(16)
S1 0.0578(3) 0.0448(2) 0.0429(2) 0.00274(16) 0.00646(18) -0.00132(18)
C42 0.0319(7) 0.0368(7) 0.0385(7) 0.0019(5) 0.0093(5) 0.0091(5)
C41 0.0307(6) 0.0400(7) 0.0392(7) 0.0038(6) 0.0077(5) -0.0017(5)
C40 0.0377(7) 0.0332(7) 0.0470(8) 0.0077(6) 0.0059(6) -0.0009(6)
C39 0.0390(8) 0.0311(6) 0.0549(9) 0.0043(6) 0.0164(7) 0.0063(6)
C38 0.0313(7) 0.0346(7) 0.0490(8) -0.0024(6) 0.0082(6) 0.0076(5)
C37 0.0320(7) 0.0403(8) 0.0557(9) -0.0020(6) 0.0117(6) 0.0070(6)
C36 0.0335(7) 0.0356(7) 0.0524(8) 0.0055(6) 0.0166(6) 0.0036(5)
C35 0.0324(7) 0.0406(7) 0.0461(8) -0.0002(6) 0.0098(6) 0.0100(6)
C34 0.0298(6) 0.0382(7) 0.0515(8) -0.0020(6) 0.0122(6) 0.0031(5)
C33 0.0359(7) 0.0326(7) 0.0501(8) -0.0011(6) 0.0134(6) 0.0041(5)
C32 0.0335(7) 0.0467(9) 0.0566(9) 0.0178(7) 0.0109(6) 0.0080(6)
C31 0.0306(7) 0.0399(8) 0.0605(10) -0.0131(7) 0.0073(6) 0.0014(6)
C30 0.0468(8) 0.0410(8) 0.0372(7) -0.0031(6) 0.0087(6) -0.0024(6)
C29 0.0344(7) 0.0396(8) 0.0679(11) -0.0189(7) 0.0093(7) 0.0026(6)
C28 0.0902(15) 0.0394(9) 0.0471(9) 0.0082(7) 0.0191(9) 0.0154(9)
C27 0.0938(16) 0.0421(9) 0.0444(9) 0.0127(7) 0.0181(9) 0.0174(9)
C26 0.0388(8) 0.0392(8) 0.0756(12) -0.0205(8) 0.0115(8) -0.0006(6)
C25 0.0320(7) 0.0435(9) 0.0794(12) -0.0161(8) 0.0120(8) -0.0023(6)
C24 0.0355(7) 0.0628(10) 0.0381(7) 0.0046(7) 0.0080(6) -0.0024(7)
C23 0.0504(10) 0.0499(10) 0.0608(10) 0.0016(8) 0.0157(8) -0.0051(8)
C22 0.0619(11) 0.0358(7) 0.0452(8) 0.0010(6) 0.0076(7) -0.0008(7)
C21 0.0475(10) 0.0617(12) 0.0776(14) -0.0039(10) -0.0048(9) 0.0125(9)
C20 0.0685(11) 0.0385(8) 0.0408(8) 0.0076(6) 0.0058(7) -0.0010(8)
C19 0.0492(9) 0.0597(11) 0.0465(9) 0.0101(8) 0.0120(7) 0.0023(8)
C18 0.0489(10) 0.1014(17) 0.0405(9) -0.0012(10) 0.0071(7) -0.0162(11)
C17 0.0708(13) 0.0869(16) 0.0510(10) -0.0005(10) 0.0259(10) -0.0286(12)
C16 0.0583(11) 0.0626(11) 0.0465(9) -0.0099(8) 0.0206(8) -0.0212(9)
C15 0.0492(10) 0.0508(10) 0.0580(10) -0.0070(8) 0.0024(8) -0.0061(8)
C14 0.0912(16) 0.0502(10) 0.0482(10) 0.0018(8) 0.0057(10) 0.0099(11)
C13 0.0613(12) 0.0644(13) 0.0610(12) -0.0091(9) -0.0090(10) 0.0109(10)
C12 0.0576(12) 0.0913(16) 0.0549(11) 0.0154(10) 0.0063(9) -0.0353(11)
C11 0.0883(16) 0.0877(16) 0.0400(9) -0.0024(9) 0.0125(9) -0.0486(13)
C10 0.0519(11) 0.1041(18) 0.0456(9) 0.0111(11) 0.0092(8) 0.0056(11)
C9 0.0482(10) 0.0555(11) 0.0954(16) 0.0287(11) 0.0217(10) 0.0033(9)
C8 0.0450(11) 0.155(3) 0.0511(11) 0.0170(15) -0.0048(9) -0.0144(15)
C7 0.0804(15) 0.0481(10) 0.0630(12) 0.0045(9) 0.0274(11) -0.0078(10)
C6 0.0478(11) 0.0942(15) 0.1023(17) 0.0595(11) 0.0264(12) 0.0089(11)
C5 0.103(2) 0.109(2) 0.0503(11) 0.0008(12) 0.0033(11) -0.0714(17)
C4 0.0447(10) 0.133(2) 0.0633(13) 0.0441(11) 0.0156(9) 0.0126(13)
C3 0.0500(13) 0.134(3) 0.0895(19) 0.0391(19) -0.0031(12) 0.0187(15)
C2 0.0604(14) 0.0799(17) 0.116(2) 0.0117(16) 0.0017(14) 0.0249(13)
C1 0.0455(8) 0.0314(7) 0.0532(9) 0.0053(6) 0.0084(7) 0.0011(6)
N3 0.0320(6) 0.0344(6) 0.0423(6) 0.0036(5) 0.0137(5) 0.0073(5)
N2 0.0322(6) 0.0333(6) 0.0491(7) -0.0065(5) 0.0075(5) 0.0050(5)
N1 0.0460(7) 0.0312(6) 0.0472(7) 0.0090(5) 0.0073(6) -0.0017(5)

loop_
_atom_type_symbol
_atom_type_description
_atom_type_scat_dispersion_real
_atom_type_scat_dispersion_imag
_atom_type_scat_source
C C 0.0033 0.0016 'International Tables Vol C Tables 4.2.6.8 and 6.1.1.4'
H H 0.0000 0.0000 'International Tables Vol C Tables 4.2.6.8 and 6.1.1.4'
N N 0.0061 0.0033 'International Tables Vol C Tables 4.2.6.8 and 6.1.1.4'
O O 0.0106 0.0060 'International Tables Vol C Tables 4.2.6.8 and 6.1.1.4'
S S 0.1246 0.1234 'International Tables Vol C Tables 4.2.6.8 and 6.1.1.4'
Zn Zn 0.2839 1.4301 'International Tables Vol C Tables 4.2.6.8 and 6.1.1.4'

loop_
_geom_angle_atom_site_label_1
_geom_angle_atom_site_label_2
_geom_angle_atom_site_label_3
_geom_angle
_geom_angle_site_symmetry_1
_geom_angle_site_symmetry_3
N1 Zn1 N2 102.57(5) . 2_545
N1 Zn1 S1 107.41(4) . .
N2 Zn1 S1 114.89(4) 2_545 .
N1 Zn1 S3 109.42(4) . .
N2 Zn1 S3 105.17(4) 2_545 .
S1 Zn1 S3 116.449(17) . .
N3 Zn2 S2 107.45(4) . .
N3 Zn2 S4 99.03(4) . .
S2 Zn2 S4 124.042(19) . .
N3 Zn2 S3 108.41(4) . .
S2 Zn2 S3 98.358(16) . .
S4 Zn2 S3 118.783(16) . .
C24 S4 Zn2 107.26(6) . .
C41 S3 Zn1 104.02(5) . .
C41 S3 Zn2 114.62(5) . .
Zn1 S3 Zn2 120.522(17) . .
C32 S2 Zn2 107.67(6) . .
C30 S1 Zn1 96.26(5) . .
C39 C42 C34 117.06(13) . .
C39 C42 C35 123.75(14) . .
C34 C42 C35 119.12(14) . .
C11 C41 C16 118.16(15) . .
C11 C41 S3 121.66(13) . .
C16 C41 S3 120.00(12) . .
C27 C40 C22 116.77(15) . .
C27 C40 C1 123.11(15) . .
C22 C40 C1 120.13(16) . .
C36 C39 C42 119.63(14) . .
C36 C39 H39A 120.2 . .
C42 C39 H39A 120.2 . .
C25 C38 C29 116.68(14) . .
C25 C38 C37 119.89(14) . .
C29 C38 C37 123.40(14) . .
C35 C37 C38 124.76(15) . .
C35 C37 H37A 117.6 . .
C38 C37 H37A 117.6 . .
N3 C36 C39 123.01(14) . .
N3 C36 H36A 118.5 . .
C39 C36 H36A 118.5 . .
C37 C35 C42 124.95(15) . .
C37 C35 H35A 117.5 . .
C42 C35 H35A 117.5 . .
C33 C34 C42 119.74(14) . .
C33 C34 H34A 120.1 . .
C42 C34 H34A 120.1 . .
N3 C33 C34 122.74(14) . .
N3 C33 H33A 118.6 . .
C34 C33 H33A 118.6 . .
C9 C32 C19 117.75(18) . .
C9 C32 S2 118.68(17) . .
C19 C32 S2 123.57(13) . .
N2 C31 C29 123.19(15) . .
N2 C31 H31A 118.4 . .
C29 C31 H31A 118.4 . .
C23 C30 C15 117.96(17) . .
C23 C30 S1 120.77(14) . .
C15 C30 S1 121.27(14) . .
C31 C29 C38 119.87(15) . .
C31 C29 H29A 120.1 . .
C38 C29 H29A 120.1 . .
N1 C28 C27 122.97(17) . .
N1 C28 H28A 118.5 . .
C27 C28 H28A 118.5 . .
C40 C27 C28 120.15(17) . .
C40 C27 H27A 119.9 . .
C28 C27 H27A 119.9 . .
N2 C26 C25 122.80(15) . .
N2 C26 H26A 118.6 . .
C25 C26 H26A 118.6 . .
C38 C25 C26 120.17(15) . .
C38 C25 H25A 119.9 . .
C26 C25 H25A 119.9 . .
C21 C24 C18 117.95(19) . .
C21 C24 S4 123.71(14) . .
C18 C24 S4 118.33(17) . .
C7 C23 C30 120.57(19) . .
C7 C23 H23A 119.7 . .
C30 C23 H23A 119.7 . .
C20 C22 C40 119.70(17) . .
C20 C22 H22A 120.2 . .
C40 C22 H22A 120.2 . .
C24 C21 C2 120.9(2) . .
C24 C21 H21A 119.5 . .
C2 C21 H21A 119.5 . .
N1 C20 C22 123.22(16) . .
N1 C20 H20A 118.4 . .
C22 C20 H20A 118.4 . .
C10 C19 C32 120.8(2) . .
C10 C19 H19A 119.6 . .
C32 C19 H19A 119.6 . .
C24 C18 C8 120.0(3) . .
C24 C18 H18A 120.0 . .
C8 C18 H18A 120.0 . .
C12 C17 C16 120.88(19) . .
C12 C17 H17A 119.6 . .
C16 C17 H17A 119.6 . .
C41 C16 C17 120.41(17) . .
C41 C16 H16A 119.8 . .
C17 C16 H16A 119.8 . .
C13 C15 C30 121.07(19) . .
C13 C15 H15A 119.5 . .
C30 C15 H15A 119.5 . .
C13 C14 C7 119.8(2) . .
C13 C14 H14A 120.1 . .
C7 C14 H14A 120.1 . .
C14 C13 C15 120.0(2) . .
C14 C13 H13A 120.0 . .
C15 C13 H13A 120.0 . .
C5 C12 C17 119.28(18) . .
C5 C12 H12A 120.4 . .
C17 C12 H12A 120.4 . .
C41 C11 C5 120.34(18) . .
C41 C11 H11A 119.8 . .
C5 C11 H11A 119.8 . .
C4 C10 C19 121.1(3) . .
C4 C10 H10A 119.5 . .
C19 C10 H10A 119.5 . .
C32 C9 C6 120.0(2) . .
C32 C9 H9A 120.0 . .
C6 C9 H9A 120.0 . .
C3 C8 C18 121.2(2) . .
C3 C8 H8A 119.4 . .
C18 C8 H8A 119.4 . .
C23 C7 C14 120.6(2) . .
C23 C7 H7A 119.7 . .
C14 C7 H7A 119.7 . .
C4 C6 C9 121.0(2) . .
C4 C6 H6A 119.5 . .
C9 C6 H6A 119.5 . .
C12 C5 C11 120.9(2) . .
C12 C5 H5A 119.5 . .
C11 C5 H5A 119.5 . .
C6 C4 C10 119.3(2) . .
C6 C4 H4A 120.3 . .
C10 C4 H4A 120.3 . .
C2 C3 C8 119.2(2) . .
C2 C3 H3A 120.4 . .
C8 C3 H3A 120.4 . .
C3 C2 C21 120.7(3) . .
C3 C2 H2A 119.7 . .
C21 C2 H2A 119.7 . .
C1 C1 C40 124.5(2) 3_665 .
C1 C1 H1A 117.8 3_665 .
C40 C1 H1A 117.8 . .
C33 N3 C36 117.66(12) . .
C33 N3 Zn2 119.60(10) . .
C36 N3 Zn2 122.36(10) . .
C31 N2 C26 117.28(13) . .
C31 N2 Zn1 120.08(11) . 2
C26 N2 Zn1 122.45(11) . 2
C20 N1 C28 117.06(14) . .
C20 N1 Zn1 123.94(11) . .
C28 N1 Zn1 118.94(12) . .

loop_
_geom_bond_atom_site_label_1
_geom_bond_atom_site_label_2
_geom_bond_distance
_geom_bond_site_symmetry_2
Zn1 N1 2.0603(13) .
Zn1 N2 2.0553(12) 2_545
Zn1 S1 2.2717(5) .
Zn1 S3 2.3668(4) .
Zn2 N3 2.0977(12) .
Zn2 S2 2.2912(4) .
Zn2 S4 2.2963(5) .
Zn2 S3 2.4133(4) .
S4 C24 1.7629(18) .
S3 C41 1.7897(15) .
S2 C32 1.7714(18) .
S1 C30 1.7796(17) .
C42 C39 1.394(2) .
C42 C34 1.395(2) .
C42 C35 1.4703(19) .
C41 C11 1.378(2) .
C41 C16 1.377(2) .
C40 C27 1.384(3) .
C40 C22 1.386(2) .
C40 C1 1.461(2) .
C39 C36 1.381(2) .
C39 H39A 0.9300 .
C38 C25 1.388(2) .
C38 C29 1.390(2) .
C38 C37 1.470(2) .
C37 C35 1.330(2) .
C37 H37A 0.9300 .
C36 N3 1.341(2) .
C36 H36A 0.9300 .
C35 H35A 0.9300 .
C34 C33 1.383(2) .
C34 H34A 0.9300 .
C33 N3 1.3415(19) .
C33 H33A 0.9300 .
C32 C9 1.394(2) .
C32 C19 1.393(3) .
C31 N2 1.3367(19) .
C31 C29 1.377(2) .
C31 H31A 0.9300 .
C30 C23 1.388(2) .
C30 C15 1.392(3) .
C29 H29A 0.9300 .
C28 N1 1.336(2) .
C28 C27 1.374(2) .
C28 H28A 0.9300 .
C27 H27A 0.9300 .
C26 N2 1.340(2) .
C26 C25 1.378(2) .
C26 H26A 0.9300 .
C25 H25A 0.9300 .
C24 C21 1.387(3) .
C24 C18 1.395(3) .
C23 C7 1.389(3) .
C23 H23A 0.9300 .
C22 C20 1.375(2) .
C22 H22A 0.9300 .
C21 C2 1.390(3) .
C21 H21A 0.9300 .
C20 N1 1.338(2) .
C20 H20A 0.9300 .
C19 C10 1.387(3) .
C19 H19A 0.9300 .
C18 C8 1.399(4) .
C18 H18A 0.9300 .
C17 C12 1.350(3) .
C17 C16 1.393(3) .
C17 H17A 0.9300 .
C16 H16A 0.9300 .
C15 C13 1.389(3) .
C15 H15A 0.9300 .
C14 C13 1.371(3) .
C14 C7 1.371(3) .
C14 H14A 0.9300 .
C13 H13A 0.9300 .
C12 C5 1.358(3) .
C12 H12A 0.9300 .
C11 C5 1.389(3) .
C11 H11A 0.9300 .
C10 C4 1.360(4) .
C10 H10A 0.9300 .
C9 C6 1.403(4) .
C9 H9A 0.9300 .
C8 C3 1.363(5) .
C8 H8A 0.9300 .
C7 H7A 0.9300 .
C6 C4 1.365(4) .
C6 H6A 0.9300 .
C5 H5A 0.9300 .
C4 H4A 0.9300 .
C3 C2 1.371(4) .
C3 H3A 0.9300 .
C2 H2A 0.9300 .
C1 C1 1.330(3) 3_665
C1 H1A 0.9300 .
N2 Zn1 2.0553(12) 2
